data_7023600
loop_
_publ_author_name
'Majhi, Paresh Kumar'
'Sauerbrey, Susanne'
'Leiendecker, Alexander'
'Schnakenburg, Gregor'
'Arduengo, 3rd, Anthony J'
'Streubel, Rainer'

_publ_section_title
;
 Synthesis and first complexes of C(4/5) P-bifunctional
 imidazole-2-thiones.
;
_journal_issue 36
_journal_name_full 'Dalton transactions (Cambridge, England : 2003)'
_journal_page_first 13126
_journal_page_last 13136
_journal_paper_doi 10.1039/c3dt51557e
_journal_volume 42
_journal_year 2013
_chemical_formula_moiety 'C29 H26 N2 P2 S3'
_chemical_formula_sum 'C29 H26 N2 P2 S3'
_chemical_formula_weight 560.64
_chemical_name_systematic
;
?
;
_space_group_IT_number 15
_symmetry_cell_setting monoclinic
_symmetry_space_group_name_Hall '-C 2yc'
_symmetry_space_group_name_H-M 'C 1 2/c 1'
_atom_sites_solution_hydrogens geom
_atom_sites_solution_primary direct
_atom_sites_solution_secondary difmap
_audit_creation_method SHELXL-97
_cell_angle_alpha 90.00
_cell_angle_beta 112.742(3)
_cell_angle_gamma 90.00
_cell_formula_units_Z 4
_cell_length_a 15.6164(16)
_cell_length_b 12.2568(12)
_cell_length_c 14.9796(14)
_cell_measurement_reflns_used 8200
_cell_measurement_temperature 100(2)
_cell_measurement_theta_max 29.94
_cell_measurement_theta_min 2.83
_cell_volume 2644.3(5)
_computing_cell_refinement 'Bruker SAINT'
_computing_data_collection 'Bruker APEX2'
_computing_data_reduction 'Bruker SAINT'
_computing_molecular_graphics 'Bruker SHELXTL'
_computing_publication_material 'Bruker SHELXTL'
_computing_structure_refinement 'SHELXL-97 (Sheldrick, 2008)'
_computing_structure_solution 'SHELXS-97 (Sheldrick, 2008)'
_diffrn_ambient_temperature 100(2)
_diffrn_measured_fraction_theta_full 0.997
_diffrn_measured_fraction_theta_max 0.997
_diffrn_measurement_device_type 'Bruker X8-KappaApexII'
_diffrn_measurement_method '\f and \w CCD rotation images, thin slices'
_diffrn_radiation_monochromator graphite
_diffrn_radiation_source 'fine-focus sealed tube'
_diffrn_radiation_type MoK\a
_diffrn_radiation_wavelength 0.71073
_diffrn_reflns_av_R_equivalents 0.0348
_diffrn_reflns_av_sigmaI/netI 0.0246
_diffrn_reflns_limit_h_max 20
_diffrn_reflns_limit_h_min -20
_diffrn_reflns_limit_k_max 16
_diffrn_reflns_limit_k_min -14
_diffrn_reflns_limit_l_max 16
_diffrn_reflns_limit_l_min -19
_diffrn_reflns_number 17773
_diffrn_reflns_theta_full 27.99
_diffrn_reflns_theta_max 27.99
_diffrn_reflns_theta_min 2.31
_diffrn_standards_number 0
_exptl_absorpt_coefficient_mu 0.424
_exptl_absorpt_correction_T_max 0.9588
_exptl_absorpt_correction_T_min 0.7849
_exptl_absorpt_correction_type empirical
_exptl_absorpt_process_details 'SADABS (2009/2), Bruker AXS 2009'
_exptl_crystal_colour colourless
_exptl_crystal_density_diffrn 1.408
_exptl_crystal_density_method 'not measured'
_exptl_crystal_description plate
_exptl_crystal_F_000 1168
_exptl_crystal_size_max 0.60
_exptl_crystal_size_mid 0.30
_exptl_crystal_size_min 0.10
_refine_diff_density_max 0.446
_refine_diff_density_min -0.265
_refine_diff_density_rms 0.055
_refine_ls_extinction_method none
_refine_ls_goodness_of_fit_ref 1.047
_refine_ls_hydrogen_treatment constr
_refine_ls_matrix_type full
_refine_ls_number_parameters 165
_refine_ls_number_reflns 3185
_refine_ls_number_restraints 0
_refine_ls_restrained_S_all 1.047
_refine_ls_R_factor_all 0.0327
_refine_ls_R_factor_gt 0.0286
_refine_ls_shift/su_max 0.001
_refine_ls_shift/su_mean 0.000
_refine_ls_structure_factor_coef Fsqd
_refine_ls_weighting_details 'calc w=1/[\s^2^(Fo^2^)+(0.0339P)^2^+3.1751P] where P=(Fo^2^+2Fc^2^)/3'
_refine_ls_weighting_scheme calc
_refine_ls_wR_factor_gt 0.0741
_refine_ls_wR_factor_ref 0.0767
_reflns_number_gt 2866
_reflns_number_total 3185
_reflns_threshold_expression >2sigma(I)
_cod_data_source_file c3dt51557e.txt
_cod_data_source_block Greg1402f
_cod_depositor_comments
;
The following automatic conversions were performed:

'_symmetry_cell_setting' value 'Monoclinic' changed to 'monoclinic'
according to /home/saulius/struct/CIF-dictionaries/cif_core.dic
dictionary named 'cif_core.dic' version 2.4.2 from
2011-04-26.

'_exptl_absorpt_correction_type' value 'Empirical'
changed to 'empirical' according to
/home/saulius/struct/CIF-dictionaries/cif_core.dic dictionary named
'cif_core.dic' version 2.4.2 from 2011-04-26.

Automatic conversion script
Id: cif_fix_values 1891 2012-01-12 08:04:46Z andrius 
;
_cod_original_sg_symbol_H-M 'C 2/c'
_cod_database_code 7023600

loop_
_symmetry_equiv_pos_as_xyz
'x, y, z'
'-x, y, -z+1/2'
'x+1/2, y+1/2, z'
'-x+1/2, y+1/2, -z+1/2'
'-x, -y, -z'
'x, -y, z-1/2'
'-x+1/2, -y+1/2, -z'
'x+1/2, -y+1/2, z-1/2'

loop_
_atom_site_label
_atom_site_type_symbol
_atom_site_fract_x
_atom_site_fract_y
_atom_site_fract_z
_atom_site_U_iso_or_equiv
_atom_site_adp_type
_atom_site_occupancy
_atom_site_symmetry_multiplicity
_atom_site_calc_flag
_atom_site_refinement_flags
C1 C 1.0000 0.24125(15) 0.2500 0.0138(3) Uani 1 2 d S
C2 C 0.95692(9) 0.41799(11) 0.25258(9) 0.0133(3) Uani 1 1 d .
C3 C 0.85280(9) 0.26457(11) 0.27307(10) 0.0164(3) Uani 1 1 d .
H3C H 0.8276 0.3211 0.3024 0.025 Uiso 1 1 calc R
H3B H 0.8724 0.2017 0.3167 0.025 Uiso 1 1 calc R
H3A H 0.8049 0.2418 0.2112 0.025 Uiso 1 1 calc R
C4 C 0.76610(9) 0.46565(11) 0.15424(10) 0.0144(3) Uani 1 1 d .
C5 C 0.68339(9) 0.47713(11) 0.16837(10) 0.0165(3) Uani 1 1 d .
H5A H 0.6834 0.5125 0.2248 0.020 Uiso 1 1 calc R
C6 C 0.60132(10) 0.43700(12) 0.10016(11) 0.0194(3) Uani 1 1 d .
H6A H 0.5451 0.4447 0.1100 0.023 Uiso 1 1 calc R
C7 C 0.60083(10) 0.38542(12) 0.01732(11) 0.0219(3) Uani 1 1 d .
H7A H 0.5444 0.3574 -0.0290 0.026 Uiso 1 1 calc R
C8 C 0.68282(10) 0.37491(12) 0.00227(11) 0.0216(3) Uani 1 1 d .
H8A H 0.6822 0.3406 -0.0548 0.026 Uiso 1 1 calc R
C9 C 0.76560(10) 0.41436(12) 0.07036(10) 0.0188(3) Uani 1 1 d .
H9A H 0.8217 0.4067 0.0602 0.023 Uiso 1 1 calc R
C10 C 0.89190(9) 0.63883(11) 0.18022(10) 0.0153(3) Uani 1 1 d .
C11 C 0.90810(10) 0.62451(12) 0.09553(10) 0.0191(3) Uani 1 1 d .
H11A H 0.9216 0.5540 0.0780 0.023 Uiso 1 1 calc R
C12 C 0.90445(11) 0.71355(13) 0.03709(11) 0.0233(3) Uani 1 1 d .
H12A H 0.9169 0.7041 -0.0197 0.028 Uiso 1 1 calc R
C13 C 0.88273(11) 0.81646(13) 0.06092(12) 0.0255(3) Uani 1 1 d .
H13A H 0.8773 0.8765 0.0189 0.031 Uiso 1 1 calc R
C14 C 0.86896(11) 0.83145(12) 0.14646(12) 0.0254(3) Uani 1 1 d .
H14A H 0.8563 0.9023 0.1639 0.031 Uiso 1 1 calc R
C15 C 0.87362(10) 0.74327(12) 0.20646(11) 0.0192(3) Uani 1 1 d .
H15A H 0.8645 0.7538 0.2650 0.023 Uiso 1 1 calc R
N N 0.93291(7) 0.30836(9) 0.25651(8) 0.0143(2) Uani 1 1 d .
P P 0.87190(2) 0.52327(3) 0.24470(2) 0.01310(9) Uani 1 1 d .
S1 S 1.0000 0.10444(4) 0.2500 0.01675(11) Uani 1 2 d S
S2 S 0.86093(2) 0.55497(3) 0.36742(2) 0.01890(10) Uani 1 1 d .

loop_
_atom_site_aniso_label
_atom_site_aniso_U_11
_atom_site_aniso_U_22
_atom_site_aniso_U_33
_atom_site_aniso_U_23
_atom_site_aniso_U_13
_atom_site_aniso_U_12
C1 0.0152(8) 0.0125(8) 0.0123(8) 0.000 0.0037(7) 0.000
C2 0.0159(6) 0.0104(6) 0.0131(6) -0.0002(5) 0.0050(5) -0.0004(5)
C3 0.0151(6) 0.0155(6) 0.0202(7) 0.0008(5) 0.0085(5) -0.0019(5)
C4 0.0148(6) 0.0120(6) 0.0149(6) 0.0011(5) 0.0042(5) 0.0007(5)
C5 0.0184(6) 0.0133(6) 0.0188(7) 0.0024(5) 0.0083(5) 0.0019(5)
C6 0.0162(6) 0.0193(7) 0.0236(7) 0.0051(6) 0.0085(6) 0.0030(5)
C7 0.0186(7) 0.0209(7) 0.0213(7) 0.0006(6) 0.0024(6) -0.0019(5)
C8 0.0239(7) 0.0214(7) 0.0169(7) -0.0022(6) 0.0051(6) 0.0008(6)
C9 0.0174(6) 0.0201(7) 0.0194(7) -0.0007(6) 0.0075(5) 0.0016(5)
C10 0.0134(6) 0.0139(6) 0.0165(6) 0.0010(5) 0.0036(5) -0.0003(5)
C11 0.0223(7) 0.0161(7) 0.0176(7) -0.0005(5) 0.0064(5) -0.0001(5)
C12 0.0282(8) 0.0227(7) 0.0183(7) 0.0028(6) 0.0082(6) -0.0035(6)
C13 0.0253(7) 0.0180(7) 0.0317(8) 0.0086(6) 0.0094(6) -0.0011(6)
C14 0.0278(8) 0.0137(7) 0.0369(9) 0.0006(6) 0.0148(7) 0.0008(6)
C15 0.0199(7) 0.0157(7) 0.0240(7) -0.0013(6) 0.0106(6) -0.0003(5)
N 0.0142(5) 0.0119(5) 0.0169(5) 0.0003(4) 0.0061(4) -0.0007(4)
P 0.01427(17) 0.01202(17) 0.01328(16) -0.00063(12) 0.00562(13) 0.00086(12)
S1 0.0196(2) 0.0107(2) 0.0197(2) 0.000 0.00731(19) 0.000
S2 0.02212(18) 0.02124(18) 0.01485(17) -0.00175(13) 0.00881(14) 0.00149(13)

loop_
_atom_type_symbol
_atom_type_description
_atom_type_scat_dispersion_real
_atom_type_scat_dispersion_imag
_atom_type_scat_source
C C 0.0033 0.0016 'International Tables Vol C Tables 4.2.6.8 and 6.1.1.4'
H H 0.0000 0.0000 'International Tables Vol C Tables 4.2.6.8 and 6.1.1.4'
N N 0.0061 0.0033 'International Tables Vol C Tables 4.2.6.8 and 6.1.1.4'
P P 0.1023 0.0942 'International Tables Vol C Tables 4.2.6.8 and 6.1.1.4'
S S 0.1246 0.1234 'International Tables Vol C Tables 4.2.6.8 and 6.1.1.4'

loop_
_geom_angle_atom_site_label_1
_geom_angle_atom_site_label_2
_geom_angle_atom_site_label_3
_geom_angle
_geom_angle_site_symmetry_1
_geom_angle_site_symmetry_3
N C1 N 105.88(16) . 2_755
N C1 S1 127.06(8) . .
N C1 S1 127.06(8) 2_755 .
C2 C2 N 106.57(7) 2_755 .
C2 C2 P 134.39(5) 2_755 .
N C2 P 118.77(9) . .
N C3 H3C 109.5 . .
N C3 H3B 109.5 . .
H3C C3 H3B 109.5 . .
N C3 H3A 109.5 . .
H3C C3 H3A 109.5 . .
H3B C3 H3A 109.5 . .
C5 C4 C9 119.77(12) . .
C5 C4 P 118.28(10) . .
C9 C4 P 121.90(10) . .
C6 C5 C4 119.99(13) . .
C6 C5 H5A 120.0 . .
C4 C5 H5A 120.0 . .
C5 C6 C7 120.30(13) . .
C5 C6 H6A 119.8 . .
C7 C6 H6A 119.8 . .
C8 C7 C6 119.97(13) . .
C8 C7 H7A 120.0 . .
C6 C7 H7A 120.0 . .
C9 C8 C7 120.24(14) . .
C9 C8 H8A 119.9 . .
C7 C8 H8A 119.9 . .
C8 C9 C4 119.72(13) . .
C8 C9 H9A 120.1 . .
C4 C9 H9A 120.1 . .
C11 C10 C15 119.85(13) . .
C11 C10 P 121.06(11) . .
C15 C10 P 118.04(10) . .
C12 C11 C10 119.79(13) . .
C12 C11 H11A 120.1 . .
C10 C11 H11A 120.1 . .
C11 C12 C13 120.49(14) . .
C11 C12 H12A 119.8 . .
C13 C12 H12A 119.8 . .
C12 C13 C14 119.80(14) . .
C12 C13 H13A 120.1 . .
C14 C13 H13A 120.1 . .
C15 C14 C13 120.33(14) . .
C15 C14 H14A 119.8 . .
C13 C14 H14A 119.8 . .
C14 C15 C10 119.66(14) . .
C14 C15 H15A 120.2 . .
C10 C15 H15A 120.2 . .
C1 N C2 110.45(11) . .
C1 N C3 121.31(11) . .
C2 N C3 128.07(11) . .
C10 P C2 108.49(6) . .
C10 P C4 101.54(6) . .
C2 P C4 101.64(6) . .
C10 P S2 116.34(5) . .
C2 P S2 114.04(5) . .
C4 P S2 113.12(5) . .

loop_
_geom_bond_atom_site_label_1
_geom_bond_atom_site_label_2
_geom_bond_distance
_geom_bond_site_symmetry_2
C1 N 1.3648(15) .
C1 N 1.3649(15) 2_755
C1 S1 1.6768(19) .
C2 C2 1.377(3) 2_755
C2 N 1.4025(16) .
C2 P 1.8223(13) .
C3 N 1.4679(16) .
C3 H3C 0.9800 .
C3 H3B 0.9800 .
C3 H3A 0.9800 .
C4 C5 1.3944(18) .
C4 C9 1.4022(19) .
C4 P 1.8259(14) .
C5 C6 1.384(2) .
C5 H5A 0.9500 .
C6 C7 1.390(2) .
C6 H6A 0.9500 .
C7 C8 1.389(2) .
C7 H7A 0.9500 .
C8 C9 1.388(2) .
C8 H8A 0.9500 .
C9 H9A 0.9500 .
C10 C11 1.3973(19) .
C10 C15 1.4005(19) .
C10 P 1.8083(14) .
C11 C12 1.386(2) .
C11 H11A 0.9500 .
C12 C13 1.388(2) .
C12 H12A 0.9500 .
C13 C14 1.391(2) .
C13 H13A 0.9500 .
C14 C15 1.390(2) .
C14 H14A 0.9500 .
C15 H15A 0.9500 .
P S2 1.9501(5) .

loop_
_geom_torsion_atom_site_label_1
_geom_torsion_atom_site_label_2
_geom_torsion_atom_site_label_3
_geom_torsion_atom_site_label_4
_geom_torsion
_geom_torsion_site_symmetry_1
C9 C4 C5 C6 0.6(2) .
P C4 C5 C6 178.35(11) .
C4 C5 C6 C7 -0.2(2) .
C5 C6 C7 C8 -0.6(2) .
C6 C7 C8 C9 0.9(2) .
C7 C8 C9 C4 -0.4(2) .
C5 C4 C9 C8 -0.3(2) .
P C4 C9 C8 -177.97(11) .
C15 C10 C11 C12 -1.1(2) .
P C10 C11 C12 166.91(11) .
C10 C11 C12 C13 -1.5(2) .
C11 C12 C13 C14 3.1(2) .
C12 C13 C14 C15 -2.3(2) .
C13 C14 C15 C10 -0.3(2) .
C11 C10 C15 C14 1.9(2) .
P C10 C15 C14 -166.41(11) .
N C1 N C2 0.93(6) 2_755
S1 C1 N C2 -179.07(6) .
N C1 N C3 -174.66(13) 2_755
S1 C1 N C3 5.34(13) .
C2 C2 N C1 -2.44(17) 2_755
P C2 N C1 172.44(7) .
C2 C2 N C3 172.78(14) 2_755
P C2 N C3 -12.34(18) .
C11 C10 P C2 44.75(13) .
C15 C10 P C2 -147.04(11) .
C11 C10 P C4 -61.84(12) .
C15 C10 P C4 106.37(11) .
C11 C10 P S2 174.91(10) .
C15 C10 P S2 -16.88(12) .
C2 C2 P C10 22.5(2) 2_755
N C2 P C10 -150.63(10) .
C2 C2 P C4 129.01(19) 2_755
N C2 P C4 -44.11(11) .
C2 C2 P S2 -108.92(19) 2_755
N C2 P S2 77.96(11) .
C5 C4 P C10 -108.14(11) .
C9 C4 P C10 69.53(13) .
C5 C4 P C2 139.98(11) .
C9 C4 P C2 -42.35(13) .
C5 C4 P S2 17.28(12) .
C9 C4 P S2 -165.05(10) .
